data_4065863
loop_
_publ_author_name
'Christiansen, Andrea'
'Selent, Detlef'
'Spannenberg, Anke'
'Baumann, Wolfgang'
'Franke, Robert'
'B\"orner, Armin'

_publ_section_title
;
 Reaction of Secondary Phosphine Oxides with Rhodium(I)
;
_journal_issue 14
_journal_name_full Organometallics
_journal_page_first 3139
_journal_paper_doi 10.1021/om100171p
_journal_volume 29
_journal_year 2010
_chemical_formula_sum 'C31.5 H17 F16 N4 O2 P2 Rh'
_chemical_formula_weight 952.34
_chemical_name_systematic
; 
 ? 
;
_space_group_IT_number 14
_symmetry_cell_setting monoclinic
_symmetry_space_group_name_Hall '-P 2yn'
_symmetry_space_group_name_H-M 'P 1 21/n 1'
_atom_sites_solution_hydrogens geom
_atom_sites_solution_primary direct
_atom_sites_solution_secondary difmap
_audit_creation_method SHELXL-97
_cell_angle_alpha 90.00
_cell_angle_beta 90.310(3)
_cell_angle_gamma 90.00
_cell_formula_units_Z 4
_cell_length_a 13.8014(5)
_cell_length_b 15.8180(7)
_cell_length_c 15.8529(6)
_cell_measurement_reflns_used 41214
_cell_measurement_temperature 200(2)
_cell_measurement_theta_max 27.27
_cell_measurement_theta_min 1.72
_cell_volume 3460.8(2)
_computing_cell_refinement X-AREA
_computing_data_collection 'X-AREA (Stoe & Cie, 2005)'
_computing_data_reduction X-AREA
_computing_molecular_graphics 'XP in SHELXTL'
_computing_publication_material 'SHELXTL (Sheldrick, 2008)'
_computing_structure_refinement 'SHELXL-97 (Sheldrick, 2008)'
_computing_structure_solution 'SIR2004 (J. Appl. Cryst. 2005, 38, 381)'
_diffrn_ambient_temperature 200(2)
_diffrn_measured_fraction_theta_full 1.000
_diffrn_measured_fraction_theta_max 1.000
_diffrn_measurement_device_type 'STOE IPDS II'
_diffrn_measurement_method 'rotation method'
_diffrn_radiation_monochromator graphite
_diffrn_radiation_source 'fine-focus sealed tube'
_diffrn_radiation_type MoK\a
_diffrn_radiation_wavelength 0.71073
_diffrn_reflns_av_R_equivalents 0.0437
_diffrn_reflns_av_sigmaI/netI 0.0295
_diffrn_reflns_limit_h_max 16
_diffrn_reflns_limit_h_min -15
_diffrn_reflns_limit_k_max 18
_diffrn_reflns_limit_k_min -18
_diffrn_reflns_limit_l_max 18
_diffrn_reflns_limit_l_min -18
_diffrn_reflns_number 43042
_diffrn_reflns_theta_full 25.00
_diffrn_reflns_theta_max 25.00
_diffrn_reflns_theta_min 1.82
_exptl_absorpt_coefficient_mu 0.711
_exptl_absorpt_correction_T_max 0.9197
_exptl_absorpt_correction_T_min 0.5465
_exptl_absorpt_correction_type numerical
_exptl_absorpt_process_details 'X-SHAPE and X-RED32 (Stoe & Cie, 2005)'
_exptl_crystal_colour red
_exptl_crystal_density_diffrn 1.828
_exptl_crystal_density_method 'not measured'
_exptl_crystal_description prism
_exptl_crystal_F_000 1876
_exptl_crystal_size_max 0.40
_exptl_crystal_size_mid 0.25
_exptl_crystal_size_min 0.15
_refine_diff_density_max 0.748
_refine_diff_density_min -0.524
_refine_diff_density_rms 0.056
_refine_ls_extinction_method none
_refine_ls_goodness_of_fit_ref 0.939
_refine_ls_hydrogen_treatment mixed
_refine_ls_matrix_type full
_refine_ls_number_parameters 515
_refine_ls_number_reflns 6096
_refine_ls_number_restraints 0
_refine_ls_restrained_S_all 0.939
_refine_ls_R_factor_all 0.0357
_refine_ls_R_factor_gt 0.0260
_refine_ls_shift/su_max 0.003
_refine_ls_shift/su_mean 0.000
_refine_ls_structure_factor_coef Fsqd
_refine_ls_weighting_details 'calc w=1/[\s^2^(Fo^2^)+(0.0421P)^2^+0.0000P] where P=(Fo^2^+2Fc^2^)/3'
_refine_ls_weighting_scheme calc
_refine_ls_wR_factor_gt 0.0608
_refine_ls_wR_factor_ref 0.0626
_reflns_number_gt 4976
_reflns_number_total 6096
_reflns_threshold_expression >2sigma(I)
_cod_data_source_file om100171p_si_001.cif
_cod_data_source_block 9
_cod_original_sg_symbol_H-M P2(1)/n
_cod_original_formula_sum 'C31.50 H17 F16 N4 O2 P2 Rh'
_cod_database_code 4065863

loop_
_symmetry_equiv_pos_as_xyz
'x, y, z'
'-x+1/2, y+1/2, -z+1/2'
'-x, -y, -z'
'x-1/2, -y-1/2, z-1/2'

loop_
_atom_site_label
_atom_site_type_symbol
_atom_site_fract_x
_atom_site_fract_y
_atom_site_fract_z
_atom_site_U_iso_or_equiv
_atom_site_adp_type
_atom_site_occupancy
_atom_site_symmetry_multiplicity
_atom_site_calc_flag
_atom_site_refinement_flags
_atom_site_disorder_assembly
_atom_site_disorder_group
C29 C -0.0039(5) 0.0101(5) -0.0226(3) 0.115(4) Uiso 0.50 1 d PG A -1
C30 C 0.0591(4) 0.0274(4) 0.0439(4) 0.0631(19) Uiso 0.50 1 d PG A -1
H30 H 0.1094 0.0677 0.0370 0.076 Uiso 0.50 1 calc PR A -1
C31 C 0.0485(4) -0.0144(4) 0.1204(3) 0.079(2) Uiso 0.50 1 d PG A -1
H31 H 0.0916 -0.0026 0.1659 0.095 Uiso 0.50 1 calc PR A -1
C32 C -0.0251(5) -0.0735(5) 0.1305(3) 0.113(4) Uiso 0.50 1 d PG A -1
H32 H -0.0323 -0.1021 0.1828 0.135 Uiso 0.50 1 calc PR A -1
C33 C -0.0881(4) -0.0908(4) 0.0640(4) 0.108(3) Uiso 0.50 1 d PG A -1
H33 H -0.1384 -0.1312 0.0709 0.130 Uiso 0.50 1 calc PR A -1
C34 C -0.0775(5) -0.0490(5) -0.0125(4) 0.088(3) Uiso 0.50 1 d PG A -1
H34 H -0.1206 -0.0608 -0.0580 0.106 Uiso 0.50 1 calc PR A -1
C35 C 0.0159(11) 0.0610(11) -0.0959(10) 0.149(5) Uiso 0.50 1 d P A -1
H35A H -0.0103 0.1179 -0.0876 0.223 Uiso 0.50 1 calc PR A -1
H35B H -0.0145 0.0352 -0.1456 0.223 Uiso 0.50 1 calc PR A -1
H35C H 0.0861 0.0644 -0.1043 0.223 Uiso 0.50 1 calc PR A -1
Rh1 Rh 0.622549(13) 0.263135(11) 0.865859(10) 0.02110(6) Uani 1 1 d . . .
P1 P 0.50359(5) 0.36100(4) 0.86505(4) 0.02595(14) Uani 1 1 d . . .
P2 P 0.73058(4) 0.36989(4) 0.87403(4) 0.02548(14) Uani 1 1 d . . .
F1 F 0.54713(13) 0.39903(11) 1.04185(9) 0.0500(4) Uani 1 1 d . . .
F2 F 0.44275(19) 0.36564(12) 1.18144(10) 0.0786(7) Uani 1 1 d . . .
F3 F 0.19852(18) 0.25454(17) 1.03011(17) 0.1001(9) Uani 1 1 d . . .
F4 F 0.29197(13) 0.27624(14) 0.88417(12) 0.0635(5) Uani 1 1 d . . .
F5 F 0.31042(14) 0.45117(13) 0.84089(11) 0.0670(6) Uani 1 1 d . . .
F6 F 0.20679(17) 0.46814(18) 0.69777(15) 0.0973(9) Uani 1 1 d . . .
F7 F 0.41268(15) 0.30341(12) 0.55284(10) 0.0592(5) Uani 1 1 d . . .
F8 F 0.52539(12) 0.27730(11) 0.68715(9) 0.0465(4) Uani 1 1 d . . .
F9 F 0.70034(14) 0.27166(10) 1.04633(9) 0.0495(4) Uani 1 1 d . . .
F10 F 0.77103(19) 0.31492(14) 1.19659(11) 0.0842(7) Uani 1 1 d . . .
F11 F 0.93161(17) 0.53818(17) 1.09023(17) 0.1023(9) Uani 1 1 d . . .
F12 F 0.87276(14) 0.50409(13) 0.93278(13) 0.0686(6) Uani 1 1 d . . .
F13 F 0.94838(12) 0.30502(12) 0.91339(11) 0.0514(4) Uani 1 1 d . . .
F14 F 1.09035(14) 0.29147(16) 0.80054(15) 0.0816(7) Uani 1 1 d . . .
F15 F 0.89740(16) 0.37730(12) 0.58734(11) 0.0690(6) Uani 1 1 d . . .
F16 F 0.74522(13) 0.39448(11) 0.68947(9) 0.0524(4) Uani 1 1 d . . .
O1 O 0.52693(15) 0.45637(11) 0.86913(12) 0.0367(4) Uani 1 1 d . . .
O2 O 0.69964(13) 0.46112(10) 0.85134(12) 0.0362(4) Uani 1 1 d . . .
N1 N 0.3197(3) 0.31215(18) 1.10413(19) 0.0654(9) Uani 1 1 d . . .
N2 N 0.3102(2) 0.38551(19) 0.62641(16) 0.0564(7) Uani 1 1 d . . .
N3 N 0.8530(2) 0.4254(2) 1.14219(19) 0.0668(9) Uani 1 1 d . . .
N4 N 0.9938(2) 0.33502(16) 0.69481(18) 0.0545(7) Uani 1 1 d . . .
C1 C 0.42240(19) 0.34392(16) 0.95582(15) 0.0330(6) Uani 1 1 d . . .
C2 C 0.4587(2) 0.36527(16) 1.03453(16) 0.0388(7) Uani 1 1 d . . .
C3 C 0.4061(3) 0.34784(19) 1.10593(18) 0.0562(10) Uani 1 1 d . . .
C4 C 0.2853(3) 0.2915(2) 1.0309(2) 0.0628(10) Uani 1 1 d . . .
C5 C 0.3330(2) 0.3044(2) 0.95537(19) 0.0463(7) Uani 1 1 d . . .
C6 C 0.42185(19) 0.36083(16) 0.77246(15) 0.0328(6) Uani 1 1 d . . .
C7 C 0.3392(2) 0.4113(2) 0.77078(18) 0.0480(7) Uani 1 1 d . . .
C8 C 0.2867(2) 0.4205(2) 0.6978(2) 0.0596(9) Uani 1 1 d . . .
C9 C 0.3885(2) 0.33989(19) 0.62595(16) 0.0461(7) Uani 1 1 d . . .
C10 C 0.4459(2) 0.32512(16) 0.69583(16) 0.0346(6) Uani 1 1 d . . .
C11 C 0.78386(19) 0.38534(17) 0.98038(16) 0.0345(6) Uani 1 1 d . . .
C12 C 0.7592(2) 0.33876(18) 1.05094(16) 0.0399(7) Uani 1 1 d . . .
C13 C 0.7951(3) 0.3614(2) 1.12878(18) 0.0562(9) Uani 1 1 d . . .
C14 C 0.8751(2) 0.4704(3) 1.0765(3) 0.0656(11) Uani 1 1 d . . .
C15 C 0.8439(2) 0.4539(2) 0.9958(2) 0.0506(8) Uani 1 1 d . . .
C16 C 0.83994(19) 0.35455(15) 0.80816(16) 0.0316(6) Uani 1 1 d . . .
C17 C 0.9301(2) 0.32602(17) 0.83328(18) 0.0388(6) Uani 1 1 d . . .
C18 C 1.0040(2) 0.31796(19) 0.7748(2) 0.0516(8) Uani 1 1 d . . .
C19 C 0.9091(3) 0.36034(18) 0.67018(19) 0.0487(8) Uani 1 1 d . . .
C20 C 0.8303(2) 0.37093(16) 0.72236(16) 0.0368(6) Uani 1 1 d . . .
C21 C 0.73909(18) 0.16036(16) 0.88172(15) 0.0285(5) Uani 1 1 d . . .
C22 C 0.70139(19) 0.08708(15) 0.93316(15) 0.0328(6) Uani 1 1 d . . .
H22A H 0.7500 0.0727 0.9770 0.039 Uiso 1 1 calc R . .
H22B H 0.6942 0.0373 0.8958 0.039 Uiso 1 1 calc R . .
C23 C 0.6040(2) 0.10416(16) 0.97619(15) 0.0359(6) Uani 1 1 d . . .
H23A H 0.5722 0.0493 0.9879 0.043 Uiso 1 1 calc R . .
H23B H 0.6166 0.1321 1.0311 0.043 Uiso 1 1 calc R . .
C24 C 0.53500(19) 0.15833(15) 0.92591(16) 0.0323(6) Uani 1 1 d . . .
C25 C 0.51645(19) 0.15293(16) 0.84188(17) 0.0318(6) Uani 1 1 d . . .
C26 C 0.5616(2) 0.08851(16) 0.78359(16) 0.0364(6) Uani 1 1 d . . .
H26A H 0.5145 0.0745 0.7384 0.044 Uiso 1 1 calc R . .
H26B H 0.5746 0.0361 0.8159 0.044 Uiso 1 1 calc R . .
C27 C 0.65643(19) 0.11811(16) 0.74276(15) 0.0345(6) Uani 1 1 d . . .
H27A H 0.6937 0.0676 0.7254 0.041 Uiso 1 1 calc R . .
H27B H 0.6402 0.1504 0.6911 0.041 Uiso 1 1 calc R . .
C28 C 0.72034(18) 0.17226(15) 0.79809(15) 0.0283(5) Uani 1 1 d . . .
H21 H 0.7895(19) 0.1908(17) 0.9028(15) 0.029(7) Uiso 1 1 d . . .
H24 H 0.4944(19) 0.1891(16) 0.9599(15) 0.028(6) Uiso 1 1 d . . .
H25 H 0.462(2) 0.1790(17) 0.8212(16) 0.031(7) Uiso 1 1 d . . .
H28 H 0.7604(19) 0.2087(17) 0.7687(16) 0.032(7) Uiso 1 1 d . . .
H1 H 0.582(4) 0.458(3) 0.862(3) 0.114(19) Uiso 1 1 d . . .

loop_
_atom_site_aniso_label
_atom_site_aniso_U_11
_atom_site_aniso_U_22
_atom_site_aniso_U_33
_atom_site_aniso_U_23
_atom_site_aniso_U_13
_atom_site_aniso_U_12
Rh1 0.02226(10) 0.01806(9) 0.02303(9) -0.00108(7) 0.00533(6) 0.00072(8)
P1 0.0271(3) 0.0256(3) 0.0252(3) -0.0001(2) 0.0069(3) 0.0053(3)
P2 0.0270(3) 0.0218(3) 0.0277(3) -0.0008(2) 0.0038(3) -0.0023(2)
F1 0.0651(12) 0.0481(10) 0.0368(8) -0.0145(7) -0.0005(8) 0.0111(9)
F2 0.160(2) 0.0465(11) 0.0293(9) -0.0019(7) 0.0206(11) 0.0093(12)
F3 0.0722(15) 0.114(2) 0.1149(19) 0.0129(15) 0.0571(15) -0.0226(14)
F4 0.0401(10) 0.0862(14) 0.0643(12) 0.0056(10) 0.0076(9) -0.0154(10)
F5 0.0612(12) 0.0870(15) 0.0527(10) -0.0042(9) 0.0004(9) 0.0471(11)
F6 0.0769(16) 0.128(2) 0.0870(16) 0.0032(14) -0.0295(13) 0.0569(16)
F7 0.0856(14) 0.0590(11) 0.0329(8) -0.0045(8) -0.0079(8) -0.0146(10)
F8 0.0568(11) 0.0513(10) 0.0316(8) -0.0063(7) 0.0054(7) 0.0130(8)
F9 0.0809(13) 0.0374(9) 0.0302(7) 0.0030(6) -0.0001(8) -0.0005(9)
F10 0.140(2) 0.0813(15) 0.0308(9) -0.0066(9) -0.0179(11) 0.0408(15)
F11 0.0672(15) 0.111(2) 0.128(2) -0.0691(17) -0.0230(14) -0.0249(14)
F12 0.0584(12) 0.0626(12) 0.0849(14) -0.0126(11) 0.0043(11) -0.0320(10)
F13 0.0370(9) 0.0594(11) 0.0579(10) 0.0056(8) -0.0013(8) 0.0091(8)
F14 0.0347(10) 0.0933(17) 0.1169(18) -0.0074(13) 0.0192(11) 0.0130(11)
F15 0.1106(17) 0.0526(11) 0.0443(10) 0.0008(8) 0.0377(11) -0.0011(11)
F16 0.0646(12) 0.0564(11) 0.0362(8) 0.0056(7) 0.0031(8) 0.0044(9)
O1 0.0362(11) 0.0261(10) 0.0478(11) -0.0017(7) 0.0095(9) 0.0074(8)
O2 0.0361(10) 0.0222(9) 0.0505(10) 0.0035(8) 0.0044(8) -0.0017(8)
N1 0.095(2) 0.0439(16) 0.0581(18) 0.0093(13) 0.0455(18) 0.0088(16)
N2 0.0575(18) 0.0602(18) 0.0513(16) 0.0118(13) -0.0198(13) 0.0001(15)
N3 0.0579(19) 0.083(2) 0.0595(18) -0.0416(17) -0.0271(15) 0.0310(17)
N4 0.0549(18) 0.0392(14) 0.0696(18) -0.0068(12) 0.0327(15) -0.0049(13)
C1 0.0360(15) 0.0320(14) 0.0311(13) 0.0030(10) 0.0120(11) 0.0130(11)
C2 0.0529(18) 0.0295(14) 0.0343(14) -0.0009(10) 0.0133(13) 0.0148(13)
C3 0.106(3) 0.0321(16) 0.0309(15) 0.0007(12) 0.0219(17) 0.0251(18)
C4 0.061(2) 0.057(2) 0.071(2) 0.0113(17) 0.0383(19) 0.0047(17)
C5 0.0397(17) 0.0506(18) 0.0489(17) 0.0074(14) 0.0172(14) 0.0076(14)
C6 0.0329(14) 0.0346(14) 0.0310(13) 0.0059(10) 0.0007(11) 0.0017(11)
C7 0.0454(18) 0.0555(19) 0.0430(15) 0.0035(13) -0.0019(13) 0.0161(14)
C8 0.050(2) 0.072(2) 0.0561(19) 0.0072(17) -0.0114(16) 0.0191(17)
C9 0.064(2) 0.0438(17) 0.0309(14) 0.0036(12) -0.0039(13) -0.0154(15)
C10 0.0379(15) 0.0323(14) 0.0336(13) 0.0045(10) 0.0007(11) -0.0015(11)
C11 0.0327(14) 0.0350(14) 0.0359(13) -0.0113(11) -0.0029(11) 0.0049(11)
C12 0.0482(17) 0.0371(16) 0.0345(14) -0.0099(11) -0.0062(12) 0.0147(13)
C13 0.071(2) 0.062(2) 0.0356(16) -0.0173(14) -0.0142(15) 0.0361(19)
C14 0.0421(19) 0.074(3) 0.080(3) -0.046(2) -0.0171(18) 0.0060(18)
C15 0.0366(16) 0.0536(19) 0.0616(19) -0.0217(15) -0.0032(14) -0.0025(14)
C16 0.0335(14) 0.0225(12) 0.0389(14) -0.0020(10) 0.0098(11) -0.0070(10)
C17 0.0328(15) 0.0303(14) 0.0535(17) -0.0013(12) 0.0088(13) -0.0040(11)
C18 0.0360(17) 0.0410(17) 0.078(2) -0.0095(15) 0.0195(16) -0.0039(13)
C19 0.072(2) 0.0265(15) 0.0474(17) -0.0032(12) 0.0263(16) -0.0091(14)
C20 0.0446(16) 0.0259(14) 0.0400(14) -0.0010(11) 0.0099(13) -0.0039(12)
C21 0.0247(14) 0.0251(13) 0.0358(14) -0.0044(10) 0.0025(11) 0.0036(10)
C22 0.0384(15) 0.0241(13) 0.0360(13) 0.0005(10) -0.0045(11) 0.0038(11)
C23 0.0472(16) 0.0268(13) 0.0337(13) 0.0068(10) 0.0076(12) -0.0021(12)
C24 0.0321(14) 0.0234(13) 0.0417(14) 0.0025(11) 0.0155(12) -0.0018(11)
C25 0.0255(14) 0.0244(13) 0.0457(15) 0.0017(11) 0.0016(12) -0.0040(11)
C26 0.0388(15) 0.0284(14) 0.0420(14) -0.0070(11) -0.0069(12) -0.0036(11)
C27 0.0420(15) 0.0285(13) 0.0329(13) -0.0090(10) 0.0030(11) 0.0046(11)
C28 0.0277(13) 0.0254(12) 0.0320(12) -0.0051(10) 0.0101(10) 0.0019(10)

loop_
_atom_type_symbol
_atom_type_description
_atom_type_scat_dispersion_real
_atom_type_scat_dispersion_imag
_atom_type_scat_source
C C 0.0033 0.0016 'International Tables Vol C Tables 4.2.6.8 and 6.1.1.4'
H H 0.0000 0.0000 'International Tables Vol C Tables 4.2.6.8 and 6.1.1.4'
N N 0.0061 0.0033 'International Tables Vol C Tables 4.2.6.8 and 6.1.1.4'
O O 0.0106 0.0060 'International Tables Vol C Tables 4.2.6.8 and 6.1.1.4'
F F 0.0171 0.0103 'International Tables Vol C Tables 4.2.6.8 and 6.1.1.4'
P P 0.1023 0.0942 'International Tables Vol C Tables 4.2.6.8 and 6.1.1.4'
Rh Rh -1.1178 0.9187 'International Tables Vol C Tables 4.2.6.8 and 6.1.1.4'

loop_
_geom_angle_atom_site_label_1
_geom_angle_atom_site_label_2
_geom_angle_atom_site_label_3
_geom_angle
C30 C29 C34 120.0
C30 C29 C35 112.4(7)
C34 C29 C35 127.6(7)
C31 C30 C29 120.0
C30 C31 C32 120.0
C31 C32 C33 120.0
C34 C33 C32 120.0
C33 C34 C29 120.0
C28 Rh1 P2 96.18(7)
C28 Rh1 P1 150.96(7)
P2 Rh1 P1 88.13(2)
C28 Rh1 C24 93.21(9)
P2 Rh1 C24 151.39(7)
P1 Rh1 C24 96.59(7)
C28 Rh1 C21 34.84(9)
P2 Rh1 C21 93.51(7)
P1 Rh1 C21 173.72(6)
C24 Rh1 C21 79.10(9)
C28 Rh1 C25 79.65(9)
P2 Rh1 C25 173.64(7)
P1 Rh1 C25 93.23(7)
C24 Rh1 C25 34.55(10)
C21 Rh1 C25 85.80(9)
O1 P1 C6 99.28(12)
O1 P1 C1 103.74(11)
C6 P1 C1 104.38(12)
O1 P1 Rh1 121.23(8)
C6 P1 Rh1 116.42(8)
C1 P1 Rh1 109.84(8)
O2 P2 C11 101.33(11)
O2 P2 C16 102.45(10)
C11 P2 C16 102.08(12)
O2 P2 Rh1 120.23(8)
C11 P2 Rh1 114.21(9)
C16 P2 Rh1 114.15(8)
C4 N1 C3 117.1(3)
C9 N2 C8 116.9(3)
C14 N3 C13 116.1(3)
C19 N4 C18 116.7(2)
C5 C1 C2 115.7(2)
C5 C1 P1 127.3(2)
C2 C1 P1 116.6(2)
F1 C2 C3 119.6(3)
F1 C2 C1 120.1(2)
C3 C2 C1 120.2(3)
N1 C3 F2 116.8(3)
N1 C3 C2 123.3(3)
F2 C3 C2 119.9(4)
N1 C4 F3 116.4(3)
N1 C4 C5 124.4(3)
F3 C4 C5 119.2(4)
F4 C5 C1 121.9(2)
F4 C5 C4 118.7(3)
C1 C5 C4 119.4(3)
C10 C6 C7 114.7(2)
C10 C6 P1 123.4(2)
C7 C6 P1 120.8(2)
F5 C7 C8 119.5(3)
F5 C7 C6 120.0(3)
C8 C7 C6 120.5(3)
N2 C8 F6 116.7(3)
N2 C8 C7 123.8(3)
F6 C8 C7 119.6(3)
N2 C9 F7 117.1(3)
N2 C9 C10 124.3(3)
F7 C9 C10 118.6(3)
F8 C10 C9 118.7(2)
F8 C10 C6 121.5(2)
C9 C10 C6 119.8(3)
C12 C11 C15 115.1(3)
C12 C11 P2 124.6(2)
C15 C11 P2 119.8(2)
F9 C12 C13 118.1(3)
F9 C12 C11 122.0(2)
C13 C12 C11 119.9(3)
N3 C13 F10 116.5(3)
N3 C13 C12 124.4(3)
F10 C13 C12 119.0(3)
N3 C14 F11 116.5(3)
N3 C14 C15 124.6(3)
F11 C14 C15 118.8(4)
F12 C15 C14 119.3(3)
F12 C15 C11 120.9(3)
C14 C15 C11 119.8(3)
C17 C16 C20 115.1(2)
C17 C16 P2 127.9(2)
C20 C16 P2 116.9(2)
F13 C17 C16 121.4(2)
F13 C17 C18 118.4(3)
C16 C17 C18 120.1(3)
N4 C18 F14 117.2(3)
N4 C18 C17 123.7(3)
F14 C18 C17 119.1(3)
N4 C19 F15 117.3(3)
N4 C19 C20 124.8(3)
F15 C19 C20 118.0(3)
F16 C20 C19 119.6(3)
F16 C20 C16 120.9(2)
C19 C20 C16 119.5(3)
C28 C21 C22 124.5(2)
C28 C21 Rh1 70.54(14)
C22 C21 Rh1 111.01(16)
C21 C22 C23 114.2(2)
C24 C23 C22 114.69(19)
C25 C24 C23 126.8(2)
C25 C24 Rh1 74.44(14)
C23 C24 Rh1 107.57(16)
C24 C25 C26 124.5(3)
C24 C25 Rh1 71.01(15)
C26 C25 Rh1 110.27(16)
C25 C26 C27 114.0(2)
C28 C27 C26 115.16(19)
C21 C28 C27 126.5(2)
C21 C28 Rh1 74.62(13)
C27 C28 Rh1 106.88(16)

loop_
_geom_bond_atom_site_label_1
_geom_bond_atom_site_label_2
_geom_bond_distance
C29 C30 1.3900
C29 C34 1.3900
C29 C35 1.441(15)
C30 C31 1.3900
C31 C32 1.3900
C32 C33 1.3900
C33 C34 1.3900
Rh1 C28 2.249(2)
Rh1 P2 2.2559(6)
Rh1 P1 2.2565(6)
Rh1 C24 2.264(2)
Rh1 C21 2.300(2)
Rh1 C25 2.307(3)
P1 O1 1.544(2)
P1 C6 1.846(3)
P1 C1 1.848(2)
P2 O2 1.5467(18)
P2 C11 1.852(3)
P2 C16 1.856(2)
F1 C2 1.336(3)
F2 C3 1.327(4)
F3 C4 1.333(4)
F4 C5 1.336(4)
F5 C7 1.340(3)
F6 C8 1.336(4)
F7 C9 1.339(3)
F8 C10 1.340(3)
F9 C12 1.339(3)
F10 C13 1.345(4)
F11 C14 1.342(4)
F12 C15 1.338(4)
F13 C17 1.336(3)
F14 C18 1.326(4)
F15 C19 1.349(4)
F16 C20 1.336(3)
N1 C4 1.294(5)
N1 C3 1.319(5)
N2 C9 1.300(4)
N2 C8 1.303(4)
N3 C14 1.299(5)
N3 C13 1.306(5)
N4 C19 1.295(4)
N4 C18 1.303(4)
C1 C5 1.383(4)
C1 C2 1.384(4)
C2 C3 1.376(4)
C4 C5 1.385(4)
C6 C10 1.382(3)
C6 C7 1.392(4)
C7 C8 1.369(4)
C9 C10 1.378(4)
C11 C12 1.383(4)
C11 C15 1.385(4)
C12 C13 1.375(4)
C14 C15 1.374(5)
C16 C17 1.380(4)
C16 C20 1.390(4)
C17 C18 1.388(4)
C19 C20 1.379(4)
C21 C28 1.363(4)
C21 C22 1.511(3)
C22 C23 1.535(3)
C23 C24 1.506(4)
C24 C25 1.358(4)
C25 C26 1.512(3)
C26 C27 1.536(4)
C27 C28 1.508(4)

loop_
_geom_hbond_atom_site_label_D
_geom_hbond_atom_site_label_H
_geom_hbond_atom_site_label_A
_geom_hbond_distance_DH
_geom_hbond_distance_HA
_geom_hbond_distance_DA
_geom_hbond_angle_DHA
O1 H1 O2 0.77(5) 1.64(5) 2.403(3) 178(6)
